data_4303526
loop_
_publ_author_name
'Mei-Lin Ho'
'Kew-Yu Chen'
'Gene-Hsiang Lee'
'Yu-Chun Chen'
'Chih-Chieh Wang'
'Jyh-Fu Lee'
'Wen-Chun Chung'
'Pi-Tai Chou'

_publ_section_title
;
Mercury(II) Recognition and Fluorescence Imagingin Vitrothrough a
3D-Complexation Structure
;
_journal_name_full 'Inorganic Chemistry'
_journal_page_first 10304
_journal_page_last 10311
_journal_paper_doi 10.1021/ic901613s
_journal_volume 48
_journal_year 2009
_chemical_formula_sum 'C32 H40 N4 O2 S4'
_chemical_formula_weight 640.92
_chemical_name_systematic
; 
 ? 
;
_space_group_IT_number 2
_symmetry_cell_setting triclinic
_symmetry_space_group_name_Hall '-P 1'
_symmetry_space_group_name_H-M 'P -1'
_atom_sites_solution_hydrogens geom
_atom_sites_solution_primary direct
_atom_sites_solution_secondary difmap
_audit_creation_method SHELXL-97
_cell_angle_alpha 93.617(1)
_cell_angle_beta 101.032(1)
_cell_angle_gamma 108.264(1)
_cell_formula_units_Z 2
_cell_length_a 8.8095(5)
_cell_length_b 11.6885(7)
_cell_length_c 17.0124(10)
_cell_measurement_reflns_used 2341
_cell_measurement_temperature 295(2)
_cell_measurement_theta_max 18.26
_cell_measurement_theta_min 2.35
_cell_volume 1618.48(16)
_computing_cell_refinement 'Bruker SAINT'
_computing_data_collection 'Bruker SMART'
_computing_data_reduction 'Bruker SAINT'
_computing_molecular_graphics 'Bruker SHELXTL'
_computing_publication_material 'Bruker SHELXTL'
_computing_structure_refinement 'SHELXL-97 (Sheldrick, 1997)'
_computing_structure_solution 'SHELXS-97 (Sheldrick, 1990)'
_diffrn_ambient_temperature 295(2)
_diffrn_measured_fraction_theta_full 1.000
_diffrn_measured_fraction_theta_max 1.000
_diffrn_measurement_device_type 'BRUKER SMART APEXCCD area detector'
_diffrn_measurement_method 'omega scans'
_diffrn_radiation_monochromator graphite
_diffrn_radiation_source 'fine-focus sealed tube'
_diffrn_radiation_type MoK\a
_diffrn_radiation_wavelength 0.71073
_diffrn_reflns_av_R_equivalents 0.0424
_diffrn_reflns_av_sigmaI/netI 0.0493
_diffrn_reflns_limit_h_max 10
_diffrn_reflns_limit_h_min -10
_diffrn_reflns_limit_k_max 13
_diffrn_reflns_limit_k_min -13
_diffrn_reflns_limit_l_max 20
_diffrn_reflns_limit_l_min -20
_diffrn_reflns_number 17739
_diffrn_reflns_theta_full 25.00
_diffrn_reflns_theta_max 25.00
_diffrn_reflns_theta_min 1.23
_exptl_absorpt_coefficient_mu 0.329
_exptl_absorpt_correction_T_max 0.9371
_exptl_absorpt_correction_T_min 0.8527
_exptl_absorpt_correction_type multi-scan
_exptl_crystal_colour colorless
_exptl_crystal_density_diffrn 1.315
_exptl_crystal_density_meas ?
_exptl_crystal_density_method 'not measured'
_exptl_crystal_description rod
_exptl_crystal_F_000 680
_exptl_crystal_size_max 0.50
_exptl_crystal_size_mid 0.20
_exptl_crystal_size_min 0.20
_refine_diff_density_max 1.210
_refine_diff_density_min -0.365
_refine_diff_density_rms 0.071
_refine_ls_extinction_method none
_refine_ls_goodness_of_fit_ref 1.004
_refine_ls_hydrogen_treatment constr
_refine_ls_matrix_type full
_refine_ls_number_parameters 381
_refine_ls_number_reflns 5707
_refine_ls_number_restraints 0
_refine_ls_restrained_S_all 1.004
_refine_ls_R_factor_all 0.1146
_refine_ls_R_factor_gt 0.0787
_refine_ls_shift/su_max 0.001
_refine_ls_shift/su_mean 0.000
_refine_ls_structure_factor_coef Fsqd
_refine_ls_weighting_details 'calc w=1/[\s^2^(Fo^2^)+(0.1374P)^2^+0.9680P] where P=(Fo^2^+2Fc^2^)/3'
_refine_ls_weighting_scheme calc
_refine_ls_wR_factor_gt 0.2151
_refine_ls_wR_factor_ref 0.2442
_reflns_number_gt 3727
_reflns_number_total 5707
_reflns_threshold_expression >2sigma(I)
_cod_data_source_file ic901613s_si_001_2.cif
_cod_data_source_block ic12852
_cod_depositor_comments
;
The following automatic conversions were performed:
'_symmetry_cell_setting' value 'Triclinic' changed to 'triclinic'
according to '/home/saulius/struct/CIF-dictionaries/cif_core.dic'
dictionary named 'cif_core.dic' version 2.4.1 from 2010-06-29.

Automatic conversion script
Id: cif_fix_enum 1527 2010-12-29 10:47:43Z saulius 

The following automatic conversions were performed:

'_exptl_crystal_density_meas' value 'not_measured' was changed to '?'
- the value is perceived as not measured.

Automatic conversion script
Id: cif_fix_values 3008 2015-01-20 13:52:24Z robertas 
;
_cod_database_code 4303526

loop_
_symmetry_equiv_pos_as_xyz
'x, y, z'
'-x, -y, -z'

loop_
_atom_site_label
_atom_site_type_symbol
_atom_site_fract_x
_atom_site_fract_y
_atom_site_fract_z
_atom_site_U_iso_or_equiv
_atom_site_adp_type
_atom_site_occupancy
_atom_site_symmetry_multiplicity
_atom_site_calc_flag
_atom_site_refinement_flags
_atom_site_disorder_assembly
_atom_site_disorder_group
S1 S 0.54796(16) 0.86316(11) 0.39051(8) 0.0712(4) Uani 1 1 d . . .
S2 S 0.11231(19) 1.02848(17) 0.36854(9) 0.0951(5) Uani 1 1 d . . .
O1 O 0.1775(4) 0.7775(3) 0.27301(19) 0.0735(9) Uani 1 1 d . . .
H1 H 0.2322 0.8478 0.2922 0.110 Uiso 1 1 calc R . .
N1 N 0.3833(4) 1.0084(3) 0.2699(2) 0.0563(9) Uani 1 1 d . . .
N2 N 0.3117(5) 0.9120(3) 0.0273(2) 0.0631(10) Uani 1 1 d . . .
C1 C 0.2528(8) 1.0279(5) 0.4611(3) 0.0867(16) Uani 1 1 d . . .
H1A H 0.2054 0.9548 0.4842 0.104 Uiso 1 1 calc R . .
H1B H 0.3536 1.0240 0.4479 0.104 Uiso 1 1 calc R . .
C2 C 0.7065(7) 0.8665(5) 0.4774(3) 0.0776(14) Uani 1 1 d . . .
H2A H 0.6701 0.7927 0.5018 0.093 Uiso 1 1 calc R . .
H2B H 0.8047 0.8675 0.4592 0.093 Uiso 1 1 calc R . .
C3 C 0.6467(6) 0.9995(5) 0.3518(3) 0.0714(13) Uani 1 1 d . . .
H3A H 0.6575 1.0696 0.3889 0.086 Uiso 1 1 calc R . .
H3B H 0.7558 1.0018 0.3475 0.086 Uiso 1 1 calc R . .
C4 C 0.5493(6) 1.0050(4) 0.2702(3) 0.0658(12) Uani 1 1 d . . .
H4A H 0.6093 1.0769 0.2494 0.079 Uiso 1 1 calc R . .
H4B H 0.5400 0.9347 0.2337 0.079 Uiso 1 1 calc R . .
C5 C 0.3948(7) 1.1285(5) 0.3063(3) 0.0736(14) Uani 1 1 d . . .
H5A H 0.4378 1.1878 0.2717 0.088 Uiso 1 1 calc R . .
H5B H 0.4731 1.1488 0.3578 0.088 Uiso 1 1 calc R . .
C6 C 0.2330(8) 1.1404(6) 0.3201(3) 0.0924(18) Uani 1 1 d . . .
H6A H 0.1663 1.1417 0.2680 0.111 Uiso 1 1 calc R . .
H6B H 0.2582 1.2187 0.3517 0.111 Uiso 1 1 calc R . .
C7 C 0.2855(6) 0.9802(4) 0.1859(3) 0.0627(12) Uani 1 1 d . . .
H7A H 0.3448 1.0337 0.1525 0.075 Uiso 1 1 calc R . .
H7B H 0.1829 0.9952 0.1845 0.075 Uiso 1 1 calc R . .
C8 C 0.2500(5) 0.8495(4) 0.1517(3) 0.0567(11) Uani 1 1 d . . .
C9 C 0.1955(5) 0.7566(4) 0.1966(3) 0.0604(12) Uani 1 1 d . . .
C10 C 0.1518(5) 0.6339(4) 0.1634(3) 0.0651(12) Uani 1 1 d . . .
H10 H 0.1158 0.5727 0.1946 0.078 Uiso 1 1 calc R . .
C11 C 0.1614(5) 0.6044(4) 0.0876(3) 0.0649(12) Uani 1 1 d . . .
H11 H 0.1310 0.5230 0.0669 0.078 Uiso 1 1 calc R . .
C12 C 0.2170(5) 0.6954(4) 0.0386(3) 0.0580(11) Uani 1 1 d . . .
C13 C 0.2608(5) 0.8189(4) 0.0719(3) 0.0543(11) Uani 1 1 d . . .
C14 C 0.2259(6) 0.6721(4) -0.0418(3) 0.0691(13) Uani 1 1 d . . .
H14 H 0.1977 0.5922 -0.0655 0.083 Uiso 1 1 calc R . .
C15 C 0.2748(6) 0.7637(5) -0.0854(3) 0.0706(13) Uani 1 1 d . . .
H15 H 0.2796 0.7484 -0.1390 0.085 Uiso 1 1 calc R . .
C16 C 0.3179(6) 0.8820(5) -0.0476(3) 0.0702(13) Uani 1 1 d . . .
H16 H 0.3539 0.9449 -0.0776 0.084 Uiso 1 1 calc R . .
S3 S 0.22423(18) 0.28636(13) 0.11655(9) 0.0794(4) Uani 1 1 d . . .
S4 S 0.79483(18) 0.87145(12) 0.13127(8) 0.0769(4) Uani 1 1 d . . .
O2 O 0.8456(5) 0.4511(4) 0.2310(3) 0.0895(11) Uani 1 1 d . . .
H2 H 0.7999 0.5005 0.2180 0.134 Uiso 1 1 calc R . .
N3 N 0.6301(5) 0.5616(3) 0.2333(2) 0.0581(9) Uani 1 1 d . . .
N4 N 0.6908(6) 0.5224(5) 0.4780(3) 0.0918(15) Uani 1 1 d . . .
C17 C 0.7148(7) 0.8070(5) 0.0268(3) 0.0861(16) Uani 1 1 d . . .
H17A H 0.6132 0.7405 0.0222 0.103 Uiso 1 1 calc R . .
H17B H 0.6896 0.8683 -0.0041 0.103 Uiso 1 1 calc R . .
C18 C 0.1705(7) 0.2385(6) 0.0085(4) 0.100(2) Uani 1 1 d . . .
H18A H 0.0643 0.1749 -0.0043 0.120 Uiso 1 1 calc R . .
H18B H 0.1579 0.3067 -0.0184 0.120 Uiso 1 1 calc R . .
C19 C 0.4170(6) 0.4062(5) 0.1294(3) 0.0708(13) Uani 1 1 d . . .
H19A H 0.4993 0.3730 0.1175 0.085 Uiso 1 1 calc R . .
H19B H 0.4063 0.4646 0.0926 0.085 Uiso 1 1 calc R . .
C20 C 0.4692(6) 0.4686(4) 0.2163(3) 0.0636(12) Uani 1 1 d . . .
H20A H 0.3892 0.5055 0.2266 0.076 Uiso 1 1 calc R . .
H20B H 0.4705 0.4081 0.2527 0.076 Uiso 1 1 calc R . .
C21 C 0.6260(6) 0.6733(4) 0.1990(3) 0.0620(12) Uani 1 1 d . . .
H21A H 0.5899 0.7220 0.2349 0.074 Uiso 1 1 calc R . .
H21B H 0.5479 0.6522 0.1474 0.074 Uiso 1 1 calc R . .
C22 C 0.7929(6) 0.7466(5) 0.1875(3) 0.0804(15) Uani 1 1 d . . .
H22A H 0.8363 0.6930 0.1599 0.096 Uiso 1 1 calc R . .
H22B H 0.8657 0.7779 0.2402 0.096 Uiso 1 1 calc R . .
C23 C 0.7041(6) 0.5864(4) 0.3211(3) 0.0648(12) Uani 1 1 d . . .
H23A H 0.6234 0.5969 0.3500 0.078 Uiso 1 1 calc R . .
H23B H 0.7956 0.6621 0.3321 0.078 Uiso 1 1 calc R . .
C24 C 0.7633(6) 0.4876(4) 0.3526(3) 0.0667(13) Uani 1 1 d . . .
C25 C 0.8325(6) 0.4272(5) 0.3067(4) 0.0757(15) Uani 1 1 d . . .
C26 C 0.8991(7) 0.3382(5) 0.3365(5) 0.100(2) Uani 1 1 d . . .
H26 H 0.9453 0.2975 0.3044 0.120 Uiso 1 1 calc R . .
C27 C 0.8932(8) 0.3141(6) 0.4139(6) 0.115(3) Uani 1 1 d . . .
H27 H 0.9382 0.2570 0.4343 0.137 Uiso 1 1 calc R . .
C28 C 0.8231(8) 0.3714(6) 0.4624(5) 0.098(2) Uani 1 1 d . . .
C29 C 0.7567(7) 0.4599(5) 0.4331(4) 0.0810(17) Uani 1 1 d . . .
C30 C 0.8160(10) 0.3483(7) 0.5438(5) 0.121(3) Uani 1 1 d . . .
H30 H 0.8575 0.2909 0.5664 0.146 Uiso 1 1 calc R . .
C31 C 0.7492(12) 0.4104(9) 0.5859(5) 0.137(4) Uani 1 1 d . . .
H31 H 0.7439 0.3967 0.6388 0.164 Uiso 1 1 calc R . .
C32 C 0.6877(8) 0.4948(8) 0.5522(4) 0.117(3) Uani 1 1 d . . .
H32 H 0.6405 0.5356 0.5837 0.140 Uiso 1 1 calc R . .

loop_
_atom_site_aniso_label
_atom_site_aniso_U_11
_atom_site_aniso_U_22
_atom_site_aniso_U_33
_atom_site_aniso_U_23
_atom_site_aniso_U_13
_atom_site_aniso_U_12
S1 0.0718(8) 0.0605(7) 0.0715(8) 0.0117(6) 0.0010(6) 0.0164(6)
S2 0.0768(10) 0.1257(14) 0.0772(10) -0.0016(9) 0.0052(7) 0.0359(9)
O1 0.079(2) 0.071(2) 0.061(2) 0.0252(16) 0.0087(17) 0.0127(18)
N1 0.054(2) 0.056(2) 0.056(2) 0.0172(17) 0.0062(17) 0.0158(17)
N2 0.069(2) 0.055(2) 0.065(2) 0.0184(18) 0.0135(19) 0.0178(19)
C1 0.097(4) 0.084(4) 0.083(4) 0.015(3) 0.018(3) 0.035(3)
C2 0.086(4) 0.076(3) 0.076(3) 0.009(3) 0.009(3) 0.040(3)
C3 0.055(3) 0.067(3) 0.083(3) 0.013(3) 0.005(2) 0.013(2)
C4 0.058(3) 0.061(3) 0.074(3) 0.020(2) 0.015(2) 0.012(2)
C5 0.084(4) 0.066(3) 0.068(3) 0.010(2) 0.010(3) 0.025(3)
C6 0.108(5) 0.115(5) 0.067(3) 0.021(3) 0.012(3) 0.058(4)
C7 0.072(3) 0.050(2) 0.061(3) 0.015(2) 0.002(2) 0.020(2)
C8 0.050(2) 0.051(2) 0.063(3) 0.016(2) -0.001(2) 0.015(2)
C9 0.046(2) 0.058(3) 0.073(3) 0.022(2) 0.004(2) 0.014(2)
C10 0.049(3) 0.056(3) 0.085(4) 0.029(2) 0.005(2) 0.013(2)
C11 0.050(3) 0.048(2) 0.091(4) 0.014(2) 0.007(2) 0.011(2)
C12 0.044(2) 0.049(2) 0.077(3) 0.010(2) 0.005(2) 0.0145(19)
C13 0.045(2) 0.049(2) 0.064(3) 0.017(2) 0.002(2) 0.0140(19)
C14 0.062(3) 0.054(3) 0.089(4) -0.001(3) 0.014(3) 0.020(2)
C15 0.073(3) 0.070(3) 0.068(3) 0.005(3) 0.018(3) 0.021(3)
C16 0.074(3) 0.068(3) 0.073(3) 0.025(3) 0.018(3) 0.026(3)
S3 0.0757(9) 0.0713(8) 0.0795(9) 0.0134(7) 0.0084(7) 0.0129(7)
S4 0.0867(9) 0.0669(8) 0.0712(8) 0.0225(6) 0.0073(7) 0.0209(7)
O2 0.084(3) 0.074(3) 0.116(3) 0.006(2) 0.023(2) 0.036(2)
N3 0.066(2) 0.053(2) 0.055(2) 0.0117(16) 0.0050(17) 0.0245(18)
N4 0.081(3) 0.105(4) 0.074(3) 0.029(3) 0.000(2) 0.016(3)
C17 0.086(4) 0.081(4) 0.088(4) 0.019(3) 0.004(3) 0.029(3)
C18 0.069(4) 0.095(4) 0.115(5) -0.016(4) -0.010(3) 0.023(3)
C19 0.068(3) 0.071(3) 0.073(3) 0.006(2) 0.012(2) 0.026(3)
C20 0.062(3) 0.061(3) 0.071(3) 0.019(2) 0.013(2) 0.024(2)
C21 0.070(3) 0.059(3) 0.059(3) 0.015(2) 0.005(2) 0.030(2)
C22 0.072(3) 0.078(3) 0.087(4) 0.034(3) 0.003(3) 0.023(3)
C23 0.080(3) 0.057(3) 0.058(3) 0.011(2) 0.005(2) 0.028(2)
C24 0.055(3) 0.054(3) 0.080(3) 0.017(2) -0.007(2) 0.012(2)
C25 0.061(3) 0.055(3) 0.097(4) 0.020(3) -0.003(3) 0.009(2)
C26 0.065(3) 0.054(3) 0.160(7) 0.010(4) -0.017(4) 0.015(3)
C27 0.076(4) 0.059(4) 0.171(8) 0.044(4) -0.043(5) 0.005(3)
C28 0.070(4) 0.061(3) 0.126(5) 0.040(4) -0.031(4) -0.006(3)
C29 0.059(3) 0.061(3) 0.091(4) 0.033(3) -0.023(3) -0.005(2)
C30 0.093(5) 0.086(5) 0.122(6) 0.062(5) -0.048(5) -0.024(4)
C31 0.122(7) 0.125(7) 0.103(6) 0.062(6) -0.024(5) -0.024(5)
C32 0.094(5) 0.152(6) 0.072(4) 0.046(4) -0.003(3) 0.002(4)

loop_
_atom_type_symbol
_atom_type_description
_atom_type_scat_dispersion_real
_atom_type_scat_dispersion_imag
_atom_type_scat_source
C C 0.0033 0.0016 'International Tables Vol C Tables 4.2.6.8 and 6.1.1.4'
H H 0.0000 0.0000 'International Tables Vol C Tables 4.2.6.8 and 6.1.1.4'
N N 0.0061 0.0033 'International Tables Vol C Tables 4.2.6.8 and 6.1.1.4'
O O 0.0106 0.0060 'International Tables Vol C Tables 4.2.6.8 and 6.1.1.4'
S S 0.1246 0.1234 'International Tables Vol C Tables 4.2.6.8 and 6.1.1.4'

loop_
_geom_angle_atom_site_label_1
_geom_angle_atom_site_label_2
_geom_angle_atom_site_label_3
_geom_angle
_geom_angle_site_symmetry_1
_geom_angle_site_symmetry_3
_geom_angle_publ_flag
C3 S1 C2 101.0(3) . . ?
C6 S2 C1 103.6(3) . . ?
C5 N1 C4 109.4(4) . . ?
C5 N1 C7 111.0(3) . . ?
C4 N1 C7 109.2(4) . . ?
C16 N2 C13 117.3(4) . . ?
C2 C1 S2 115.1(4) 2_676 . ?
C1 C2 S1 113.2(4) 2_676 . ?
C4 C3 S1 110.6(3) . . ?
N1 C4 C3 114.5(4) . . ?
N1 C5 C6 115.3(5) . . ?
C5 C6 S2 118.0(4) . . ?
N1 C7 C8 111.7(3) . . ?
C9 C8 C13 118.5(4) . . ?
C9 C8 C7 120.3(4) . . ?
C13 C8 C7 121.1(4) . . ?
O1 C9 C8 122.4(4) . . ?
O1 C9 C10 116.8(4) . . ?
C8 C9 C10 120.8(5) . . ?
C11 C10 C9 120.9(4) . . ?
C10 C11 C12 121.0(4) . . ?
C14 C12 C11 124.5(4) . . ?
C14 C12 C13 117.4(4) . . ?
C11 C12 C13 118.0(4) . . ?
N2 C13 C8 117.9(4) . . ?
N2 C13 C12 121.3(4) . . ?
C8 C13 C12 120.7(4) . . ?
C15 C14 C12 121.0(4) . . ?
C14 C15 C16 117.8(5) . . ?
N2 C16 C15 125.2(5) . . ?
C19 S3 C18 102.4(3) . . ?
C22 S4 C17 106.4(3) . . ?
C20 N3 C21 112.2(3) . . ?
C20 N3 C23 111.0(4) . . ?
C21 N3 C23 111.8(3) . . ?
C32 N4 C29 116.4(6) . . ?
C18 C17 S4 113.2(4) 2_665 . ?
C17 C18 S3 117.5(4) 2_665 . ?
C20 C19 S3 109.2(3) . . ?
N3 C20 C19 112.6(4) . . ?
N3 C21 C22 111.1(4) . . ?
C21 C22 S4 114.6(3) . . ?
N3 C23 C24 113.3(4) . . ?
C25 C24 C29 119.1(5) . . ?
C25 C24 C23 120.4(5) . . ?
C29 C24 C23 120.5(5) . . ?
O2 C25 C24 121.9(5) . . ?
O2 C25 C26 116.2(6) . . ?
C24 C25 C26 121.9(6) . . ?
C27 C26 C25 118.2(7) . . ?
C26 C27 C28 122.3(6) . . ?
C27 C28 C29 119.8(7) . . ?
C27 C28 C30 123.4(7) . . ?
C29 C28 C30 116.7(8) . . ?
N4 C29 C28 123.1(6) . . ?
N4 C29 C24 118.1(5) . . ?
C28 C29 C24 118.8(7) . . ?
C31 C30 C28 118.7(8) . . ?
C30 C31 C32 120.4(8) . . ?
N4 C32 C31 124.7(9) . . ?

loop_
_geom_bond_atom_site_label_1
_geom_bond_atom_site_label_2
_geom_bond_distance
_geom_bond_site_symmetry_2
_geom_bond_publ_flag
S1 C3 1.792(5) . ?
S1 C2 1.818(5) . ?
S2 C6 1.766(7) . ?
S2 C1 1.808(6) . ?
O1 C9 1.356(6) . ?
N1 C5 1.464(6) . ?
N1 C4 1.474(6) . ?
N1 C7 1.478(5) . ?
N2 C16 1.315(6) . ?
N2 C13 1.375(5) . ?
C1 C2 1.471(7) 2_676 ?
C2 C1 1.471(7) 2_676 ?
C3 C4 1.503(6) . ?
C5 C6 1.535(8) . ?
C7 C8 1.513(6) . ?
C8 C9 1.382(6) . ?
C8 C13 1.410(6) . ?
C9 C10 1.411(7) . ?
C10 C11 1.338(7) . ?
C11 C12 1.417(6) . ?
C12 C14 1.399(7) . ?
C12 C13 1.421(6) . ?
C14 C15 1.348(7) . ?
C15 C16 1.391(7) . ?
S3 C19 1.795(5) . ?
S3 C18 1.813(6) . ?
S4 C22 1.791(5) . ?
S4 C17 1.800(6) . ?
O2 C25 1.354(7) . ?
N3 C20 1.453(6) . ?
N3 C21 1.471(5) . ?
N3 C23 1.482(5) . ?
N4 C32 1.326(7) . ?
N4 C29 1.349(8) . ?
C17 C18 1.481(9) 2_665 ?
C18 C17 1.481(9) 2_665 ?
C19 C20 1.524(7) . ?
C21 C22 1.509(7) . ?
C23 C24 1.497(6) . ?
C24 C25 1.365(8) . ?
C24 C29 1.434(7) . ?
C25 C26 1.421(8) . ?
C26 C27 1.370(10) . ?
C27 C28 1.377(10) . ?
C28 C29 1.412(8) . ?
C28 C30 1.436(10) . ?
C30 C31 1.323(12) . ?
C31 C32 1.372(12) . ?
